data_7234154
loop_
_publ_author_name
'Yao, Wei'
'Qin, Chao'
'Xu, Na'
'Zhou, Jie'
'Sun, Chunyi'
'Liu, Li'
'Su, Zhongmin'

_publ_section_title
;
 Visible-light CO2 photoreduction of polyoxometalate-based hybrids with
 different cobalt clusters
;
_journal_issue 42
_journal_name_full CrystEngComm
_journal_page_first 6423
_journal_paper_doi 10.1039/C9CE01218D
_journal_volume 21
_journal_year 2019
_chemical_formula_moiety 'C12 H24 Cl Co3 N18 O43 Si W12, Cl, 6(O)'
_chemical_formula_sum 'C12 H36 Cl2 Co3 N18 O49 Si W12'
_chemical_formula_weight 3698.57
_space_group_crystal_system triclinic
_space_group_IT_number 2
_space_group_name_Hall '-P 1'
_space_group_name_H-M_alt 'P -1'
_symmetry_space_group_name_Hall '-P 1'
_symmetry_space_group_name_H-M 'P -1'
_atom_sites_solution_hydrogens mixed
_atom_sites_solution_primary dual
_audit_creation_date 2019-05-13
_audit_creation_method
;
Olex2 1.2
(compiled 2018.05.29 svn.r3508 for OlexSys, GUI svn.r5506)
;
_audit_update_record
;
2019-05-14 deposited with the CCDC.    2019-09-23 downloaded from the CCDC.
;
_cell_angle_alpha 92.8590(10)
_cell_angle_beta 90.2200(10)
_cell_angle_gamma 95.7360(10)
_cell_formula_units_Z 2
_cell_length_a 12.7994(10)
_cell_length_b 13.1541(11)
_cell_length_c 18.1961(15)
_cell_measurement_reflns_used 3546
_cell_measurement_temperature 296(2)
_cell_measurement_theta_max 24.999
_cell_measurement_theta_min 1.558
_cell_volume 3044.3(4)
_computing_cell_refinement 'SAINT+ Ver. 2016.5-0 (Bruker-AXS, 2016)'
_computing_data_collection 'APEX2(Bruker, 2005)'
_computing_data_reduction 'SAINT+ Ver. 2016.5-0 (Bruker-AXS, 2016)'
_computing_molecular_graphics 'Olex2 (Dolomanov et al., 2009)'
_computing_publication_material 'Olex2 (Dolomanov et al., 2009)'
_computing_structure_refinement 'Shelxl2014 (Sheldrick, 2015b)'
_computing_structure_solution 'ShelXT2014 (Sheldrick, 2015a)'
_diffrn_ambient_temperature 296.15
_diffrn_detector 'charge-coupled device (CCD) area detector'
_diffrn_detector_area_resol_mean 7.9
_diffrn_detector_type 'Bruker APEX II'
_diffrn_measured_fraction_theta_full 0.995
_diffrn_measured_fraction_theta_max 0.995
_diffrn_measurement_device 'three-circle diffractometer'
_diffrn_measurement_device_type 'Bruker APEX II Quazar'
_diffrn_measurement_method '0.5\% \w and 0.5\% \f scans'
_diffrn_radiation_collimation 'focusing mirrors'
_diffrn_radiation_detector 'Bruker APEX II'
_diffrn_radiation_monochromator 'mirror optics'
_diffrn_radiation_probe x-ray
_diffrn_radiation_type MoK\a
_diffrn_radiation_wavelength 0.71073
_diffrn_reflns_av_R_equivalents 0.0365
_diffrn_reflns_av_unetI/netI 0.0697
_diffrn_reflns_Laue_measured_fraction_full 0.995
_diffrn_reflns_Laue_measured_fraction_max 0.995
_diffrn_reflns_limit_h_max 12
_diffrn_reflns_limit_h_min -15
_diffrn_reflns_limit_k_max 15
_diffrn_reflns_limit_k_min -14
_diffrn_reflns_limit_l_max 19
_diffrn_reflns_limit_l_min -21
_diffrn_reflns_number 17621
_diffrn_reflns_point_group_measured_fraction_full 0.995
_diffrn_reflns_point_group_measured_fraction_max 0.995
_diffrn_reflns_theta_full 24.999
_diffrn_reflns_theta_max 24.999
_diffrn_reflns_theta_min 1.558
_diffrn_source 'microfocus sealed X-ray tube'
_diffrn_source_type 'Incoatec I\ms'
_exptl_absorpt_coefficient_mu 23.585
_exptl_absorpt_correction_T_max 0.005
_exptl_absorpt_correction_T_min 0.002
_exptl_absorpt_correction_type multi-scan
_exptl_absorpt_process_details
;
SADABS-2016/2 (Krause et al., 2015) was used for absorption correction.
;
_exptl_crystal_colour pink
_exptl_crystal_colour_primary pink
_exptl_crystal_density_diffrn 4.035
_exptl_crystal_density_method 'not measured'
_exptl_crystal_description block
_exptl_crystal_F_000 3286
_exptl_crystal_size_max 0.24
_exptl_crystal_size_mid 0.22
_exptl_crystal_size_min 0.2
_refine_diff_density_max 2.535
_refine_diff_density_min -1.910
_refine_diff_density_rms 0.351
_refine_ls_extinction_method none
_refine_ls_goodness_of_fit_ref 0.980
_refine_ls_hydrogen_treatment constr
_refine_ls_matrix_type full
_refine_ls_number_parameters 886
_refine_ls_number_reflns 10690
_refine_ls_number_restraints 1575
_refine_ls_restrained_S_all 0.961
_refine_ls_R_factor_all 0.0597
_refine_ls_R_factor_gt 0.0406
_refine_ls_shift/su_max 0.001
_refine_ls_shift/su_mean 0.000
_refine_ls_structure_factor_coef Fsqd
_refine_ls_weighting_details 'w=1/[\s^2^(Fo^2^)+(0.0361P)^2^] where P=(Fo^2^+2Fc^2^)/3'
_refine_ls_weighting_scheme calc
_refine_ls_wR_factor_gt 0.0851
_refine_ls_wR_factor_ref 0.0940
_reflns_Friedel_coverage 0.000
_reflns_number_gt 8086
_reflns_number_total 10690
_reflns_threshold_expression 'I > 2\s(I)'
_cod_data_source_file c9ce01218d2.cif
_cod_data_source_block 1_CCDC1
_cod_depositor_comments 'Adding full bibliography for 7234153--7234154.cif.'
_cod_database_code 7234154
_shelx_shelxl_version_number 2016/4
_shelx_space_group_comment
;
The symmetry employed for this shelxl refinement is uniquely defined
by the following loop, which should always be used as a source of
symmetry information in preference to the above space-group names.
They are only intended as comments.
;
_shelx_estimated_absorpt_t_max 0.54
_shelx_estimated_absorpt_t_min 0.21
_olex2_refinement_description
;
1. Fixed Uiso
 At 1.2 times of:
  All C(H) groups, All N(H) groups
 At 1.5 times of:
  All O(H,H) groups
2. Uiso/Uaniso restraints and constraints
N1 \\sim N2 \\sim N3 \\sim N4 \\sim N5 \\sim N6 \\sim N7 \\sim N8 \\sim N9
\\sim N10 \\sim N11 \\sim N12 \\sim N13 \\sim N14 \\sim N15 \\sim N16 \\sim N17
\\sim N18 \\sim C1 \\sim C2 \\sim C3 \\sim C4 \\sim C5 \\sim C6 \\sim C7 \\sim
C8 \\sim C9 \\sim C10 \\sim C11 \\sim C12: within 3.8A with sigma of 0.01 and
sigma for terminal atoms of 0.03
Cl1 \\sim O12 \\sim O26 \\sim O27 \\sim O31 \\sim O37 \\sim O40 \\sim N1 \\sim
N2 \\sim N3 \\sim H3 \\sim N4 \\sim N5 \\sim N6 \\sim N7 \\sim H7 \\sim N8
\\sim N9 \\sim N10 \\sim N11 \\sim N12 \\sim N13 \\sim N14 \\sim H14 \\sim N15
\\sim N16 \\sim N17 \\sim N18 \\sim C1 \\sim H1 \\sim C2 \\sim H2 \\sim C3
\\sim C4 \\sim C5 \\sim H5 \\sim C6 \\sim H6 \\sim C7 \\sim C8 \\sim H8 \\sim
C9 \\sim C10 \\sim H10 \\sim C11 \\sim H11 \\sim C12 \\sim H12C \\sim Cl2 \\sim
O1W \\sim O2W \\sim O3W \\sim O4W \\sim O5W \\sim O7W \\sim O6W: within 3.8A
with sigma of 0.01 and sigma for terminal atoms of 0.03
Uanis(O17) \\sim Ueq, Uanis(O34) \\sim Ueq: with sigma of 0.005 and sigma for
terminal atoms of 0.002
3. Others
 Fixed Sof: O7W(0.5) O6W(0.5)
4.a Rotating group:
 O12(H12A,H12B), O27(H27A,H27B), O40(H40A,H40B)
4.b Aromatic/amide H refined with riding coordinates:
 N3(H3), N7(H7), N12(H12), N13(H13), N14(H14), N16(H16), C1(H1), C2(H2),
 C3(H3A), C4(H4), C5(H5), C6(H6), C7(H7A), C8(H8), C9(H9), C10(H10), C11(H11),
 C12(H12C)
;
_olex2_submission_special_instructions 'No special instructions were received'

loop_
_space_group_symop_operation_xyz
'x, y, z'
'-x, -y, -z'

loop_
_atom_site_label
_atom_site_type_symbol
_atom_site_fract_x
_atom_site_fract_y
_atom_site_fract_z
_atom_site_U_iso_or_equiv
_atom_site_adp_type
_atom_site_occupancy
_atom_site_site_symmetry_order
_atom_site_calc_flag
_atom_site_refinement_flags_posn
_atom_site_refinement_flags_adp
_atom_site_refinement_flags_occupancy
_atom_site_disorder_assembly
_atom_site_disorder_group
W1 W 0.11676(4) 0.39377(4) 0.71861(3) 0.01626(14) Uani 1 1 d . . . . .
W2 W 0.37086(4) 0.44015(4) 0.67400(3) 0.01662(14) Uani 1 1 d . . . . .
W3 W 0.21306(4) 0.26735(4) 0.57177(3) 0.01589(14) Uani 1 1 d . . . . .
W4 W 0.36053(4) 0.16045(4) 0.93304(3) 0.01702(14) Uani 1 1 d . . . . .
W5 W 0.20482(4) 0.34651(4) 0.90701(3) 0.01666(14) Uani 1 1 d . . . . .
W6 W 0.45925(4) 0.37890(4) 0.85988(3) 0.01749(14) Uani 1 1 d . . . . .
W7 W 0.10563(4) 0.02850(4) 0.65313(3) 0.01764(14) Uani 1 1 d . . . . .
W8 W 0.46922(4) 0.02360(4) 0.77365(3) 0.01774(14) Uani 1 1 d . . . . .
W9 W 0.02218(4) 0.15354(4) 0.80440(3) 0.01798(14) Uani 1 1 d . . . . .
W10 W 0.38475(4) 0.06331(4) 0.60263(3) 0.01749(14) Uani 1 1 d . . . . .
W11 W 0.18646(4) -0.02810(4) 0.82068(3) 0.01768(14) Uani 1 1 d . . . . .
W12 W 0.55197(4) 0.24068(4) 0.69297(3) 0.01809(14) Uani 1 1 d . . . . .
Co1 Co 0.80217(13) 0.69812(13) 0.75436(11) 0.0167(4) Uani 1 1 d . . . . .
Co2 Co 0.54661(14) 0.68454(14) 0.64635(11) 0.0177(4) Uani 1 1 d . . . . .
Co3 Co 1.05123(14) 0.71026(15) 0.87068(11) 0.0212(5) Uani 1 1 d . . . . .
Cl1 Cl 1.0831(3) 0.7117(3) 0.9975(2) 0.0349(10) Uani 1 1 d . U . . .
Si1 Si 0.2880(3) 0.2058(3) 0.7513(2) 0.0106(8) Uani 1 1 d . . . . .
O1 O 0.4080(7) 0.4427(7) 0.7732(6) 0.022(2) Uani 1 1 d . . . . .
O2 O 0.4498(7) 0.0982(6) 0.8631(5) 0.018(2) Uani 1 1 d . . . . .
O3 O 0.5788(7) 0.1185(7) 0.7451(6) 0.023(2) Uani 1 1 d . . . . .
O4 O 0.1690(7) 0.4103(7) 0.8195(5) 0.019(2) Uani 1 1 d . . . . .
O5 O 0.0417(6) 0.2740(6) 0.7447(5) 0.014(2) Uani 1 1 d . . . . .
O6 O 0.2389(7) 0.4865(6) 0.6951(5) 0.021(2) Uani 1 1 d . . . . .
O7 O 0.2524(7) 0.0639(7) 0.8984(5) 0.019(2) Uani 1 1 d . . . . .
O8 O 0.1121(6) 0.3513(7) 0.6166(5) 0.018(2) Uani 1 1 d . . . . .
O9 O 0.2494(7) 0.0115(7) 0.6282(5) 0.021(2) Uani 1 1 d . . . . .
O10 O 0.3398(7) 0.4261(7) 0.9089(6) 0.023(2) Uani 1 1 d . . . . .
O11 O 0.3233(7) -0.0352(6) 0.7864(5) 0.019(2) Uani 1 1 d . . . . .
O12 O 0.4153(7) 0.7665(7) 0.6627(6) 0.027(2) Uani 1 1 d . U . . .
H12A H 0.375206 0.761252 0.623610 0.041 Uiso 1 1 d GR . . . .
H12B H 0.434977 0.831795 0.667477 0.041 Uiso 1 1 d GR . . . .
O13 O 0.1252(7) -0.0677(7) 0.7283(6) 0.024(2) Uani 1 1 d . . . . .
O14 O 0.3880(7) 0.1519(7) 0.7164(5) 0.017(2) Uani 1 1 d . . . . .
O15 O 0.4445(6) -0.0214(7) 0.6703(5) 0.019(2) Uani 1 1 d . . . . .
O16 O 0.5157(7) 0.1533(7) 0.6097(5) 0.022(2) Uani 1 1 d . . . . .
O17 O 0.3143(7) 0.3839(7) 0.5794(5) 0.018(2) Uani 1 1 d . U . . .
O18 O 0.1254(7) 0.1524(6) 0.6046(5) 0.016(2) Uani 1 1 d . . . . .
O19 O 0.1007(7) 0.2392(7) 0.8765(5) 0.022(2) Uani 1 1 d . . . . .
O20 O 0.5330(7) 0.3025(7) 0.7902(5) 0.021(2) Uani 1 1 d . . . . .
O21 O 0.4743(6) 0.3437(7) 0.6602(5) 0.022(2) Uani 1 1 d . . . . .
O22 O 0.2627(7) 0.2529(7) 0.9685(5) 0.020(2) Uani 1 1 d . . . . .
O23 O 0.4626(7) 0.2779(7) 0.9307(5) 0.021(2) Uani 1 1 d . . . . .
O24 O 0.3217(7) 0.1806(7) 0.5681(5) 0.022(2) Uani 1 1 d . . . . .
O25 O 0.0576(7) 0.0343(7) 0.8468(5) 0.019(2) Uani 1 1 d . . . . .
O26 O 0.5556(7) 0.4680(7) 0.8940(6) 0.028(2) Uani 1 1 d . U . . .
O27 O 1.1919(7) 0.6337(8) 0.8571(6) 0.032(2) Uani 1 1 d . U . . .
H27A H 1.230972 0.660689 0.822001 0.048 Uiso 1 1 d GR . . . .
H27B H 1.177442 0.569728 0.840330 0.048 Uiso 1 1 d GR . . . .
O28 O 0.1625(7) -0.1422(7) 0.8639(5) 0.023(2) Uani 1 1 d . . . . .
O29 O -0.0038(7) 0.0738(8) 0.7127(6) 0.027(2) Uani 1 1 d . . . . .
O30 O 0.0353(7) -0.0518(7) 0.5900(6) 0.026(2) Uani 1 1 d . . . . .
O31 O 0.4372(7) 0.5509(7) 0.6455(6) 0.0278(18) Uani 1 1 d . U . . .
O32 O 0.0224(7) 0.4764(7) 0.7181(6) 0.027(2) Uani 1 1 d . . . . .
O33 O 0.1783(7) 0.2693(7) 0.4828(5) 0.027(2) Uani 1 1 d . . . . .
O34 O 0.3184(6) 0.2561(6) 0.8328(5) 0.014(2) Uani 1 1 d . U . . .
O35 O -0.1036(7) 0.1566(8) 0.8333(6) 0.028(3) Uani 1 1 d . . . . .
O36 O 0.2599(7) 0.2957(6) 0.6980(5) 0.015(2) Uani 1 1 d . . . . .
O37 O 0.6768(8) 0.2869(8) 0.6765(6) 0.034(3) Uani 1 1 d . U . . .
O38 O 0.5393(8) -0.0721(7) 0.8007(6) 0.030(3) Uani 1 1 d . . . . .
O39 O 0.1876(7) 0.1211(6) 0.7561(5) 0.013(2) Uani 1 1 d . . . . .
O40 O 0.5159(7) 0.6883(9) 0.5306(6) 0.032(2) Uani 1 1 d . U . . .
H40A H 0.547555 0.642072 0.507420 0.048 Uiso 1 1 d GR . . . .
H40B H 0.544238 0.744573 0.514130 0.048 Uiso 1 1 d GR . . . .
O41 O 0.3981(8) 0.1125(8) 1.0130(6) 0.035(3) Uani 1 1 d . . . . .
O42 O 0.4007(8) -0.0068(7) 0.5232(6) 0.031(3) Uani 1 1 d . . . . .
O43 O 0.1414(7) 0.4184(8) 0.9703(6) 0.031(3) Uani 1 1 d . . . . .
N1 N 1.0477(9) 0.7112(9) 0.7544(8) 0.0316(16) Uani 1 1 d . U . . .
N2 N 0.8483(10) 0.5795(10) 0.8206(8) 0.0322(14) Uani 1 1 d . U . . .
N3 N 1.0941(10) 0.7096(10) 0.6405(8) 0.0368(19) Uani 1 1 d . U . . .
H3 H 1.131623 0.708100 0.601431 0.044 Uiso 1 1 calc R U . . .
N4 N 0.7527(9) 0.8149(9) 0.6876(7) 0.0291(16) Uani 1 1 d . U . . .
N5 N 0.6596(9) 0.8102(9) 0.6482(7) 0.0268(18) Uani 1 1 d . U . . .
N6 N 0.9381(9) 0.5815(9) 0.8614(7) 0.0303(16) Uani 1 1 d . U . . .
N7 N 0.8490(10) 0.4338(10) 0.8713(8) 0.0338(18) Uani 1 1 d . U . . .
H7 H 0.830168 0.372435 0.883681 0.041 Uiso 1 1 calc R U . . .
N8 N 0.5563(9) 0.6794(9) 0.7592(7) 0.0280(16) Uani 1 1 d . U . . .
N9 N 0.7544(10) 0.5878(10) 0.6677(8) 0.0333(14) Uani 1 1 d . U . . .
N10 N 0.6638(9) 0.5868(10) 0.6258(8) 0.0327(16) Uani 1 1 d . U . . .
N11 N 0.9577(9) 0.7135(10) 0.7113(8) 0.0319(14) Uani 1 1 d . U . . .
N12 N 0.7538(9) 0.9529(9) 0.6275(8) 0.032(2) Uani 1 1 d . U . . .
H12 H 0.772448 1.012022 0.610958 0.038 Uiso 1 1 calc R . . . .
N13 N 0.5155(10) 0.6834(9) 0.8773(8) 0.0338(19) Uani 1 1 d . U . . .
H13 H 0.479585 0.684503 0.917125 0.041 Uiso 1 1 calc R . . . .
N14 N 0.7564(10) 0.4704(10) 0.5777(8) 0.0401(17) Uani 1 1 d . U . . .
H14 H 0.777523 0.423450 0.548439 0.048 Uiso 1 1 calc R U . . .
N15 N 0.8498(9) 0.8130(9) 0.8385(7) 0.0293(16) Uani 1 1 d . U . . .
N16 N 0.8404(9) 0.9325(10) 0.9240(8) 0.032(2) Uani 1 1 d . U . . .
H16 H 0.819884 0.983351 0.949640 0.038 Uiso 1 1 calc R . . . .
N17 N 0.9318(9) 0.8070(9) 0.8856(8) 0.0299(18) Uani 1 1 d . U . . .
N18 N 0.6474(9) 0.6814(9) 0.8017(8) 0.0305(15) Uani 1 1 d . U . . .
C1 C 0.4783(12) 0.6800(11) 0.8060(9) 0.0319(19) Uani 1 1 d . U . . .
H1 H 0.407846 0.678374 0.792788 0.038 Uiso 1 1 calc R U . . .
C2 C 1.1273(13) 0.7084(12) 0.7115(10) 0.035(2) Uani 1 1 d . U . . .
H2 H 1.196449 0.706066 0.726689 0.042 Uiso 1 1 calc R U . . .
C3 C 0.9228(11) 0.8807(11) 0.9370(9) 0.028(2) Uani 1 1 d . U . . .
H3A H 0.968124 0.894589 0.977148 0.034 Uiso 1 1 calc R . . . .
C4 C 0.6653(12) 0.8948(11) 0.6143(9) 0.030(2) Uani 1 1 d . U . . .
H4 H 0.612291 0.912681 0.583831 0.036 Uiso 1 1 calc R . . . .
C5 C 0.6663(13) 0.5127(12) 0.5742(10) 0.0367(18) Uani 1 1 d . U . . .
H5 H 0.612759 0.492899 0.540284 0.044 Uiso 1 1 calc R U . . .
C6 C 0.9915(12) 0.7134(12) 0.6448(10) 0.0355(17) Uani 1 1 d . U . . .
H6 H 0.948203 0.715867 0.603929 0.043 Uiso 1 1 calc R U . . .
C7 C 0.7967(12) 0.8871(12) 0.8617(9) 0.0323(19) Uani 1 1 d . U . . .
H7A H 0.737073 0.906036 0.838734 0.039 Uiso 1 1 calc R . . . .
C8 C 0.6205(12) 0.6846(11) 0.8709(9) 0.0317(17) Uani 1 1 d . U . . .
H8 H 0.667281 0.687297 0.910372 0.038 Uiso 1 1 calc R U . . .
C9 C 0.8079(12) 0.9001(12) 0.6718(9) 0.0311(19) Uani 1 1 d . U . . .
H9 H 0.875524 0.920724 0.689174 0.037 Uiso 1 1 calc R . . . .
C10 C 0.8075(13) 0.5173(12) 0.6375(10) 0.0374(15) Uani 1 1 d . U . . .
H10 H 0.871995 0.501245 0.654781 0.045 Uiso 1 1 calc R U . . .
C11 C 0.9380(12) 0.4928(12) 0.8922(9) 0.034(2) Uani 1 1 d . U . . .
H11 H 0.990137 0.473962 0.923059 0.041 Uiso 1 1 calc R U . . .
C12 C 0.7962(12) 0.4903(12) 0.8275(9) 0.0343(15) Uani 1 1 d . U . . .
H12C H 0.731684 0.468826 0.805339 0.041 Uiso 1 1 calc R U . . .
Cl2 Cl 0.7199(3) 0.2752(4) 0.4732(3) 0.0450(10) Uani 1 1 d . U . . .
O1W O 0.3422(8) 0.6363(8) 0.9693(6) 0.035(2) Uani 1 1 d . U . . .
O2W O 0.7005(8) 0.2609(8) 0.8909(6) 0.038(2) Uani 1 1 d . U . . .
O3W O 0.7610(9) 0.0990(8) 0.9757(6) 0.042(3) Uani 1 1 d . U . . .
O4W O 0.8382(10) 0.1138(11) 0.5541(9) 0.071(3) Uani 1 1 d . U . . .
O5W O 0.3923(9) 0.8658(9) 0.9315(7) 0.050(2) Uani 1 1 d . U . . .
O7W O 0.9699(17) 0.4222(18) 0.5099(14) 0.046(2) Uani 0.5 1 d . U P A 1
O6W O 0.9324(18) 0.3557(19) 0.5349(14) 0.050(2) Uani 0.5 1 d . U P B 2

loop_
_atom_site_aniso_label
_atom_site_aniso_U_11
_atom_site_aniso_U_22
_atom_site_aniso_U_33
_atom_site_aniso_U_23
_atom_site_aniso_U_13
_atom_site_aniso_U_12
W1 0.0186(3) 0.0163(3) 0.0147(3) 0.0022(2) 0.0002(2) 0.0053(2)
W2 0.0204(3) 0.0137(3) 0.0156(3) 0.0048(2) -0.0010(2) -0.0010(2)
W3 0.0191(3) 0.0197(3) 0.0092(3) 0.0034(2) -0.0014(2) 0.0024(2)
W4 0.0237(3) 0.0170(3) 0.0104(3) 0.0027(2) -0.0028(2) 0.0014(2)
W5 0.0218(3) 0.0182(3) 0.0106(3) -0.0003(2) -0.0002(2) 0.0052(2)
W6 0.0206(3) 0.0156(3) 0.0158(3) 0.0015(2) -0.0049(2) -0.0010(2)
W7 0.0210(3) 0.0179(3) 0.0132(3) 0.0017(2) -0.0020(2) -0.0029(2)
W8 0.0213(3) 0.0171(3) 0.0157(3) 0.0024(2) -0.0001(2) 0.0056(2)
W9 0.0172(3) 0.0202(3) 0.0167(4) 0.0030(3) 0.0029(2) 0.0012(2)
W10 0.0217(3) 0.0191(3) 0.0125(3) 0.0006(2) 0.0018(2) 0.0062(2)
W11 0.0238(3) 0.0140(3) 0.0149(3) 0.0045(2) 0.0004(2) -0.0015(2)
W12 0.0161(3) 0.0202(3) 0.0184(4) 0.0044(3) 0.0015(2) 0.0024(2)
Co1 0.0168(10) 0.0181(10) 0.0153(11) 0.0027(8) -0.0040(8) 0.0015(8)
Co2 0.0191(10) 0.0183(10) 0.0161(12) 0.0055(8) -0.0016(8) 0.0022(8)
Co3 0.0238(11) 0.0266(11) 0.0136(12) 0.0037(9) -0.0032(8) 0.0039(9)
Cl1 0.042(2) 0.043(2) 0.020(2) 0.0085(18) -0.0044(18) 0.0004(19)
Si1 0.0097(18) 0.0053(18) 0.017(2) 0.0011(15) -0.0019(15) 0.0015(14)
O1 0.024(5) 0.018(5) 0.026(7) 0.014(5) -0.005(4) 0.005(4)
O2 0.023(5) 0.013(5) 0.018(6) -0.001(4) -0.011(4) 0.005(4)
O3 0.026(5) 0.019(5) 0.025(7) -0.001(5) -0.002(5) 0.005(4)
O4 0.021(5) 0.020(5) 0.016(6) 0.000(4) 0.004(4) 0.011(4)
O5 0.022(5) 0.016(5) 0.004(5) 0.001(4) 0.000(4) -0.001(4)
O6 0.032(6) 0.011(5) 0.020(6) 0.003(4) 0.006(4) 0.002(4)
O7 0.020(5) 0.025(6) 0.012(6) 0.001(4) -0.001(4) -0.002(4)
O8 0.017(5) 0.026(6) 0.012(6) 0.002(4) 0.004(4) -0.001(4)
O9 0.028(5) 0.018(5) 0.020(6) 0.010(4) -0.002(4) 0.006(4)
O10 0.025(5) 0.019(5) 0.024(7) 0.001(4) -0.005(4) 0.003(4)
O11 0.022(5) 0.011(5) 0.022(6) 0.003(4) 0.005(4) -0.002(4)
O12 0.031(5) 0.023(5) 0.029(6) -0.007(4) -0.013(4) 0.008(4)
O13 0.034(6) 0.015(5) 0.024(7) -0.002(4) -0.013(5) 0.008(4)
O14 0.021(5) 0.019(5) 0.013(6) 0.007(4) 0.001(4) 0.003(4)
O15 0.017(5) 0.021(5) 0.020(6) 0.001(4) 0.001(4) 0.007(4)
O16 0.018(5) 0.033(6) 0.015(6) 0.007(5) 0.003(4) 0.008(4)
O17 0.022(4) 0.020(4) 0.012(4) -0.001(3) -0.005(3) -0.001(3)
O18 0.022(5) 0.013(5) 0.012(6) 0.003(4) 0.000(4) -0.004(4)
O19 0.021(5) 0.025(6) 0.022(6) 0.007(5) 0.000(4) 0.003(4)
O20 0.027(5) 0.025(6) 0.011(6) 0.004(4) -0.005(4) 0.004(4)
O21 0.012(5) 0.029(6) 0.023(6) 0.006(5) -0.006(4) -0.004(4)
O22 0.020(5) 0.020(5) 0.021(6) 0.005(4) 0.003(4) 0.001(4)
O23 0.026(5) 0.017(5) 0.018(6) -0.001(4) -0.007(4) -0.004(4)
O24 0.025(5) 0.025(6) 0.015(6) 0.003(4) 0.002(4) 0.001(4)
O25 0.023(5) 0.025(5) 0.009(6) 0.005(4) -0.005(4) -0.002(4)
O26 0.033(5) 0.027(5) 0.022(6) 0.002(4) -0.005(4) -0.004(4)
O27 0.028(5) 0.034(6) 0.035(6) 0.003(5) 0.001(5) 0.006(5)
O28 0.021(5) 0.032(6) 0.018(6) 0.015(5) -0.008(4) 0.000(4)
O29 0.029(6) 0.035(6) 0.017(6) 0.008(5) -0.007(5) -0.001(5)
O30 0.026(6) 0.026(6) 0.024(7) -0.005(5) -0.001(5) -0.002(5)
O31 0.028(3) 0.027(3) 0.029(4) 0.007(3) 0.000(3) 0.002(3)
O32 0.023(5) 0.025(6) 0.033(7) 0.002(5) -0.005(5) 0.008(4)
O33 0.034(6) 0.033(6) 0.013(6) 0.005(5) 0.001(5) -0.006(5)
O34 0.013(4) 0.018(4) 0.013(4) 0.006(3) -0.003(3) 0.004(3)
O35 0.014(5) 0.041(7) 0.029(7) 0.011(5) -0.001(4) -0.005(5)
O36 0.023(5) 0.015(5) 0.009(5) -0.004(4) -0.002(4) 0.004(4)
O37 0.032(5) 0.038(6) 0.035(6) 0.007(5) 0.008(5) 0.009(5)
O38 0.038(6) 0.017(5) 0.035(7) -0.004(5) -0.008(5) 0.013(5)
O39 0.026(5) 0.006(5) 0.007(5) 0.001(4) -0.001(4) -0.004(4)
O40 0.033(5) 0.046(6) 0.019(6) 0.009(5) 0.002(4) 0.006(5)
O41 0.041(7) 0.035(7) 0.032(8) 0.011(5) -0.006(5) 0.009(5)
O42 0.042(6) 0.029(6) 0.024(7) -0.009(5) 0.015(5) 0.012(5)
O43 0.035(6) 0.037(6) 0.021(7) 0.001(5) -0.004(5) 0.007(5)
N1 0.031(3) 0.033(3) 0.032(3) 0.005(3) 0.004(3) 0.007(3)
N2 0.033(2) 0.033(2) 0.032(3) 0.006(2) 0.004(2) 0.009(2)
N3 0.036(3) 0.040(3) 0.035(3) 0.005(3) 0.006(3) 0.006(3)
N4 0.030(3) 0.029(3) 0.029(3) 0.008(3) 0.002(3) 0.005(3)
N5 0.026(3) 0.030(3) 0.025(4) 0.005(3) 0.000(3) 0.004(3)
N6 0.031(3) 0.031(3) 0.030(3) 0.006(3) 0.003(3) 0.010(3)
N7 0.038(3) 0.032(3) 0.033(4) 0.012(3) 0.003(3) 0.007(3)
N8 0.028(3) 0.030(3) 0.027(3) 0.004(3) 0.001(3) 0.005(3)
N9 0.034(2) 0.035(2) 0.033(3) 0.005(2) 0.004(2) 0.010(2)
N10 0.032(3) 0.035(3) 0.031(3) 0.003(3) 0.001(3) 0.005(3)
N11 0.032(3) 0.033(3) 0.033(3) 0.008(3) 0.005(2) 0.011(2)
N12 0.034(4) 0.027(5) 0.034(5) 0.010(4) 0.006(4) 0.000(4)
N13 0.035(3) 0.035(3) 0.032(4) 0.007(3) 0.005(3) 0.005(3)
N14 0.040(3) 0.042(3) 0.039(3) 0.004(3) 0.005(3) 0.010(3)
N15 0.027(3) 0.031(3) 0.030(3) 0.002(3) 0.002(3) 0.006(3)
N16 0.031(4) 0.033(4) 0.031(4) -0.001(4) -0.001(4) 0.008(4)
N17 0.030(3) 0.030(3) 0.030(3) 0.003(3) 0.001(3) 0.005(3)
N18 0.030(3) 0.033(3) 0.030(3) 0.006(3) 0.002(3) 0.004(3)
C1 0.032(3) 0.034(3) 0.032(3) 0.008(3) 0.004(3) 0.005(3)
C2 0.036(4) 0.037(4) 0.034(4) 0.009(4) 0.004(4) 0.012(4)
C3 0.029(5) 0.027(5) 0.030(5) 0.007(4) -0.001(4) 0.005(4)
C4 0.029(5) 0.030(5) 0.031(5) 0.005(4) 0.003(4) 0.001(4)
C5 0.039(3) 0.037(3) 0.037(3) 0.011(3) 0.006(3) 0.012(3)
C6 0.036(3) 0.037(3) 0.036(3) 0.012(3) 0.011(3) 0.013(3)
C7 0.031(3) 0.033(3) 0.033(4) 0.004(3) -0.001(3) 0.004(3)
C8 0.033(3) 0.033(3) 0.031(3) 0.009(3) 0.003(3) 0.008(3)
C9 0.031(3) 0.032(3) 0.032(4) 0.013(3) 0.007(3) 0.006(3)
C10 0.038(3) 0.040(3) 0.038(3) 0.014(3) 0.012(3) 0.019(3)
C11 0.034(4) 0.036(4) 0.034(4) 0.009(4) 0.009(4) 0.016(3)
C12 0.037(3) 0.036(3) 0.035(3) 0.018(3) 0.012(3) 0.017(3)
Cl2 0.044(2) 0.055(2) 0.038(2) 0.005(2) 0.0029(19) 0.0104(19)
O1W 0.033(4) 0.040(4) 0.034(4) 0.014(4) 0.006(4) 0.012(4)
O2W 0.044(4) 0.039(4) 0.034(4) 0.019(4) 0.009(4) 0.015(4)
O3W 0.068(7) 0.033(6) 0.028(6) 0.001(5) 0.000(5) 0.012(5)
O4W 0.071(6) 0.074(6) 0.070(6) 0.033(6) 0.000(6) 0.000(5)
O5W 0.050(4) 0.054(4) 0.049(5) 0.019(4) 0.006(4) 0.019(4)
O7W 0.048(4) 0.053(4) 0.045(4) 0.022(4) 0.018(4) 0.025(4)
O6W 0.051(4) 0.055(4) 0.049(4) 0.022(4) 0.014(4) 0.021(4)

loop_
_atom_type_symbol
_atom_type_description
_atom_type_scat_dispersion_real
_atom_type_scat_dispersion_imag
_atom_type_scat_source
C C 0.0033 0.0016 'International Tables Vol C Tables 4.2.6.8 and 6.1.1.4'
H H 0.0000 0.0000 'International Tables Vol C Tables 4.2.6.8 and 6.1.1.4'
Cl Cl 0.1484 0.1585 'International Tables Vol C Tables 4.2.6.8 and 6.1.1.4'
Co Co 0.3494 0.9721 'International Tables Vol C Tables 4.2.6.8 and 6.1.1.4'
N N 0.0061 0.0033 'International Tables Vol C Tables 4.2.6.8 and 6.1.1.4'
O O 0.0106 0.0060 'International Tables Vol C Tables 4.2.6.8 and 6.1.1.4'
Si Si 0.0817 0.0704 'International Tables Vol C Tables 4.2.6.8 and 6.1.1.4'
W W -0.8490 6.8722 'International Tables Vol C Tables 4.2.6.8 and 6.1.1.4'

loop_
_geom_angle_atom_site_label_1
_geom_angle_atom_site_label_2
_geom_angle_atom_site_label_3
_geom_angle
_geom_angle_site_symmetry_1
_geom_angle_site_symmetry_3
O4 W1 O6 85.6(4) . .
O4 W1 O36 84.9(3) . .
O5 W1 O4 87.5(4) . .
O5 W1 O6 158.0(4) . .
O5 W1 O8 92.4(4) . .
O5 W1 O36 86.7(3) . .
O6 W1 O36 71.9(3) . .
O8 W1 O4 158.3(4) . .
O8 W1 O6 86.5(4) . .
O8 W1 O36 73.5(3) . .
O32 W1 O4 102.6(4) . .
O32 W1 O5 102.2(4) . .
O32 W1 O6 99.7(4) . .
O32 W1 O8 98.6(5) . .
O32 W1 O36 168.5(4) . .
O1 W2 O6 92.6(4) . .
O1 W2 O17 157.9(4) . .
O1 W2 O21 85.3(4) . .
O1 W2 O36 85.7(4) . .
O6 W2 O17 88.6(4) . .
O6 W2 O21 157.7(4) . .
O6 W2 O36 74.0(3) . .
O17 W2 O36 73.5(3) . .
O21 W2 O17 85.3(4) . .
O21 W2 O36 83.7(3) . .
O31 W2 O1 102.5(4) . .
O31 W2 O6 100.1(4) . .
O31 W2 O17 99.0(4) . .
O31 W2 O21 102.0(4) . .
O31 W2 O36 170.3(4) . .
O8 W3 O36 72.8(3) . .
O17 W3 O8 88.3(4) . .
O17 W3 O18 157.2(4) . .
O17 W3 O36 72.8(3) . .
O18 W3 O8 86.4(4) . .
O18 W3 O36 84.4(3) . .
O24 W3 O8 157.2(4) . .
O24 W3 O17 90.2(4) . .
O24 W3 O18 86.3(4) . .
O24 W3 O36 85.0(4) . .
O33 W3 O8 100.3(4) . .
O33 W3 O17 100.2(4) . .
O33 W3 O18 102.6(4) . .
O33 W3 O24 102.4(4) . .
O33 W3 O36 170.0(4) . .
O2 W4 O22 156.8(4) . .
O2 W4 O23 85.1(4) . .
O2 W4 O34 83.7(3) . .
O7 W4 O2 87.1(4) . .
O7 W4 O22 92.1(4) . .
O7 W4 O23 157.4(4) . .
O7 W4 O34 85.9(4) . .
O22 W4 O23 86.9(4) . .
O22 W4 O34 73.1(4) . .
O23 W4 O34 72.2(4) . .
O41 W4 O2 101.7(4) . .
O41 W4 O7 103.2(5) . .
O41 W4 O22 101.1(5) . .
O41 W4 O23 99.2(5) . .
O41 W4 O34 169.6(4) . .
O4 W5 O10 89.6(4) . .
O4 W5 O34 86.5(3) . .
O10 W5 O34 72.7(3) . .
O19 W5 O4 85.9(4) . .
O19 W5 O10 157.3(4) . .
O19 W5 O22 88.1(4) . .
O19 W5 O34 84.8(3) . .
O22 W5 O4 159.5(4) . .
O22 W5 O10 88.4(4) . .
O22 W5 O34 73.5(3) . .
O43 W5 O4 99.4(4) . .
O43 W5 O10 99.1(4) . .
O43 W5 O19 103.6(4) . .
O43 W5 O22 101.1(5) . .
O43 W5 O34 170.0(4) . .
O1 W6 O34 83.3(3) . .
O10 W6 O1 85.6(4) . .
O10 W6 O34 73.5(3) . .
O20 W6 O1 84.3(4) . .
O20 W6 O10 157.2(4) . .
O20 W6 O23 92.4(4) . .
O20 W6 O34 85.0(3) . .
O23 W6 O1 156.5(4) . .
O23 W6 O10 88.7(4) . .
O23 W6 O34 73.2(3) . .
O26 W6 O1 103.1(4) . .
O26 W6 O10 100.1(4) . .
O26 W6 O20 102.1(4) . .
O26 W6 O23 100.4(4) . .
O26 W6 O34 170.7(4) . .
O9 W7 O13 84.8(4) . .
O9 W7 O39 81.9(4) . .
O13 W7 O39 72.1(3) . .
O18 W7 O9 86.2(4) . .
O18 W7 O13 157.4(4) . .
O18 W7 O29 93.1(4) . .
O18 W7 O39 86.2(3) . .
O29 W7 O9 155.3(4) . .
O29 W7 O13 86.6(4) . .
O29 W7 O39 73.5(4) . .
O30 W7 O9 103.2(4) . .
O30 W7 O13 99.4(4) . .
O30 W7 O18 102.8(4) . .
O30 W7 O29 101.0(4) . .
O30 W7 O39 169.8(4) . .
O2 W8 O11 85.2(4) . .
O2 W8 O14 86.3(4) . .
O2 W8 O15 157.1(4) . .
O3 W8 O2 92.6(4) . .
O3 W8 O11 157.3(4) . .
O3 W8 O14 74.3(3) . .
O3 W8 O15 89.6(4) . .
O11 W8 O14 83.0(3) . .
O15 W8 O11 84.1(4) . .
O15 W8 O14 72.3(3) . .
O38 W8 O2 102.6(4) . .
O38 W8 O3 100.2(4) . .
O38 W8 O11 102.3(4) . .
O38 W8 O14 169.8(4) . .
O38 W8 O15 99.5(4) . .
O5 W9 O39 83.3(3) . .
O19 W9 O5 84.1(4) . .
O19 W9 O29 157.1(4) . .
O19 W9 O39 85.3(3) . .
O25 W9 O5 157.0(4) . .
O25 W9 O19 92.2(4) . .
O25 W9 O29 88.2(4) . .
O25 W9 O39 73.7(3) . .
O29 W9 O5 86.6(4) . .
O29 W9 O39 72.9(3) . .
O35 W9 O5 102.2(4) . .
O35 W9 O19 103.1(4) . .
O35 W9 O25 100.8(4) . .
O35 W9 O29 99.3(4) . .
O35 W9 O39 170.3(4) . .
O9 W10 O14 85.3(4) . .
O9 W10 O15 91.0(4) . .
O9 W10 O16 157.1(4) . .
O9 W10 O24 86.8(4) . .
O15 W10 O14 73.8(3) . .
O15 W10 O16 87.8(4) . .
O15 W10 O24 158.3(4) . .
O16 W10 O14 72.4(3) . .
O24 W10 O14 84.5(4) . .
O24 W10 O16 86.1(4) . .
O42 W10 O9 100.5(4) . .
O42 W10 O14 171.2(4) . .
O42 W10 O15 99.2(5) . .
O42 W10 O16 102.3(4) . .
O42 W10 O24 102.4(5) . .
O7 W11 O25 85.1(4) . .
O7 W11 O39 83.8(3) . .
O11 W11 O7 85.0(4) . .
O11 W11 O13 93.4(4) . .
O11 W11 O25 157.7(4) . .
O11 W11 O39 86.1(3) . .
O13 W11 O7 157.6(4) . .
O13 W11 O25 88.2(4) . .
O13 W11 O39 73.8(3) . .
O25 W11 O39 73.0(3) . .
O28 W11 O7 102.7(4) . .
O28 W11 O11 102.1(4) . .
O28 W11 O13 99.5(4) . .
O28 W11 O25 99.5(4) . .
O28 W11 O39 169.9(4) . .
O3 W12 O14 72.9(3) . .
O16 W12 O3 87.6(4) . .
O16 W12 O14 72.9(3) . .
O16 W12 O20 155.9(4) . .
O20 W12 O3 85.1(4) . .
O20 W12 O14 83.0(3) . .
O21 W12 O3 157.1(4) . .
O21 W12 O14 85.4(3) . .
O21 W12 O16 93.0(4) . .
O21 W12 O20 85.1(4) . .
O37 W12 O3 99.3(5) . .
O37 W12 O14 171.3(4) . .
O37 W12 O16 103.5(5) . .
O37 W12 O20 100.4(5) . .
O37 W12 O21 102.8(4) . .
N2 Co1 N4 178.7(5) . .
N2 Co1 N18 90.0(5) . .
N4 Co1 N18 89.1(5) . .
N9 Co1 N2 90.4(5) . .
N9 Co1 N4 88.7(5) . .
N9 Co1 N11 90.1(5) . .
N9 Co1 N15 177.9(5) . .
N9 Co1 N18 91.2(5) . .
N11 Co1 N2 88.4(5) . .
N11 Co1 N4 92.6(5) . .
N11 Co1 N15 89.5(5) . .
N11 Co1 N18 177.9(5) . .
N15 Co1 N2 91.6(5) . .
N15 Co1 N4 89.3(5) . .
N15 Co1 N18 89.4(5) . .
O12 Co2 O31 85.7(4) . .
O12 Co2 O40 87.0(4) . .
O31 Co2 O40 87.0(4) . .
N5 Co2 O12 97.2(4) . .
N5 Co2 O31 177.0(4) . .
N5 Co2 O40 94.0(5) . .
N5 Co2 N10 89.9(5) . .
N8 Co2 O12 87.2(4) . .
N8 Co2 O31 88.5(4) . .
N8 Co2 O40 172.9(4) . .
N8 Co2 N5 90.8(5) . .
N8 Co2 N10 94.7(5) . .
N10 Co2 O12 172.6(4) . .
N10 Co2 O31 87.3(4) . .
N10 Co2 O40 90.6(5) . .
O27 Co3 Cl1 86.8(3) . .
O27 Co3 O28 84.8(4) . 1_665
O28 Co3 Cl1 89.8(3) 1_665 .
N1 Co3 Cl1 171.2(4) . .
N1 Co3 O27 85.8(4) . .
N1 Co3 O28 84.8(4) . 1_665
N6 Co3 Cl1 98.5(4) . .
N6 Co3 O27 99.2(4) . .
N6 Co3 O28 170.9(4) . 1_665
N6 Co3 N1 87.3(5) . .
N17 Co3 Cl1 91.8(4) . .
N17 Co3 O27 170.5(4) . .
N17 Co3 O28 85.8(4) . 1_665
N17 Co3 N1 94.7(5) . .
N17 Co3 N6 90.4(5) . .
O34 Si1 O14 109.9(5) . .
O34 Si1 O36 109.2(5) . .
O36 Si1 O14 108.6(5) . .
O39 Si1 O14 109.7(5) . .
O39 Si1 O34 109.8(5) . .
O39 Si1 O36 109.7(5) . .
W2 O1 W6 152.2(5) . .
W8 O2 W4 151.0(5) . .
W8 O3 W12 121.8(5) . .
W5 O4 W1 147.7(5) . .
W1 O5 W9 151.7(5) . .
W2 O6 W1 122.4(4) . .
W4 O7 W11 151.1(5) . .
W1 O8 W3 122.7(5) . .
W10 O9 W7 151.9(5) . .
W6 O10 W5 122.1(5) . .
W11 O11 W8 152.1(5) . .
W11 O13 W7 123.0(5) . .
W10 O14 W8 92.4(3) . .
W10 O14 W12 92.2(3) . .
W12 O14 W8 91.1(3) . .
Si1 O14 W8 123.6(5) . .
Si1 O14 W10 124.1(5) . .
Si1 O14 W12 124.1(5) . .
W10 O15 W8 121.4(4) . .
W12 O16 W10 122.6(5) . .
W3 O17 W2 121.9(5) . .
W7 O18 W3 151.6(5) . .
W9 O19 W5 153.4(6) . .
W6 O20 W12 152.7(5) . .
W12 O21 W2 152.2(6) . .
W5 O22 W4 122.5(5) . .
W6 O23 W4 123.1(5) . .
W3 O24 W10 150.2(5) . .
W9 O25 W11 122.0(5) . .
W11 O28 Co3 145.2(5) . 1_445
W7 O29 W9 122.9(5) . .
W2 O31 Co2 159.7(6) . .
W5 O34 W4 90.9(3) . .
W6 O34 W4 91.6(3) . .
W6 O34 W5 91.7(3) . .
Si1 O34 W4 123.7(5) . .
Si1 O34 W5 124.2(4) . .
Si1 O34 W6 125.0(5) . .
W1 O36 W3 91.0(3) . .
W2 O36 W1 91.7(3) . .
W2 O36 W3 91.8(3) . .
Si1 O36 W1 123.3(5) . .
Si1 O36 W2 125.2(5) . .
Si1 O36 W3 124.1(5) . .
W9 O39 W7 90.8(3) . .
W11 O39 W7 91.2(3) . .
W11 O39 W9 91.2(3) . .
Si1 O39 W7 124.3(5) . .
Si1 O39 W9 124.9(4) . .
Si1 O39 W11 124.3(5) . .
N11 N1 Co3 125.4(9) . .
C2 N1 Co3 126.1(12) . .
C2 N1 N11 108.5(14) . .
N6 N2 Co1 127.0(9) . .
C12 N2 Co1 125.9(11) . .
C12 N2 N6 107.1(13) . .
C6 N3 C2 104.8(14) . .
N5 N4 Co1 126.2(9) . .
C9 N4 Co1 126.6(11) . .
C9 N4 N5 107.0(13) . .
N4 N5 Co2 123.3(9) . .
C4 N5 Co2 132.0(11) . .
C4 N5 N4 104.7(12) . .
N2 N6 Co3 123.0(10) . .
C11 N6 Co3 129.0(11) . .
C11 N6 N2 108.1(13) . .
C12 N7 C11 106.2(14) . .
N18 N8 Co2 127.0(9) . .
C1 N8 Co2 126.9(11) . .
C1 N8 N18 106.0(13) . .
N10 N9 Co1 125.1(10) . .
C10 N9 Co1 128.4(12) . .
C10 N9 N10 106.1(14) . .
N9 N10 Co2 124.2(10) . .
C5 N10 Co2 128.7(12) . .
C5 N10 N9 107.0(13) . .
N1 N11 Co1 123.4(10) . .
C6 N11 Co1 131.6(12) . .
C6 N11 N1 104.4(12) . .
C4 N12 C9 104.8(14) . .
C8 N13 C1 104.9(14) . .
C5 N14 C10 105.0(14) . .
N17 N15 Co1 123.5(9) . .
C7 N15 Co1 126.3(11) . .
C7 N15 N17 109.0(13) . .
C3 N16 C7 104.6(13) . .
N15 N17 Co3 125.7(10) . .
C3 N17 Co3 129.2(11) . .
C3 N17 N15 104.8(12) . .
N8 N18 Co1 122.3(10) . .
C8 N18 Co1 129.2(11) . .
C8 N18 N8 108.0(12) . .
N8 C1 N13 110.5(14) . .
N1 C2 N3 109.1(15) . .
N17 C3 N16 111.6(14) . .
N5 C4 N12 113.0(15) . .
N10 C5 N14 110.5(16) . .
N11 C6 N3 113.2(16) . .
N15 C7 N16 110.1(15) . .
N18 C8 N13 110.6(15) . .
N4 C9 N12 110.4(14) . .
N9 C10 N14 111.2(15) . .
N6 C11 N7 108.3(15) . .
N2 C12 N7 110.3(15) . .

loop_
_geom_bond_atom_site_label_1
_geom_bond_atom_site_label_2
_geom_bond_distance
_geom_bond_site_symmetry_2
W1 O4 1.946(10) .
W1 O5 1.845(8) .
W1 O6 1.947(9) .
W1 O8 1.911(9) .
W1 O32 1.704(9) .
W1 O36 2.365(8) .
W2 O1 1.862(10) .
W2 O6 1.886(9) .
W2 O17 1.948(9) .
W2 O21 1.932(9) .
W2 O31 1.716(9) .
W2 O36 2.316(8) .
W3 O8 1.938(9) .
W3 O17 1.905(8) .
W3 O18 1.913(8) .
W3 O24 1.885(9) .
W3 O33 1.679(10) .
W3 O36 2.374(9) .
W4 O2 1.921(9) .
W4 O7 1.867(9) .
W4 O22 1.923(9) .
W4 O23 1.923(8) .
W4 O34 2.357(9) .
W4 O41 1.700(11) .
W5 O4 1.912(10) .
W5 O10 1.928(9) .
W5 O19 1.902(9) .
W5 O22 1.906(9) .
W5 O34 2.356(9) .
W5 O43 1.712(10) .
W6 O1 1.964(9) .
W6 O10 1.914(9) .
W6 O20 1.892(9) .
W6 O23 1.900(10) .
W6 O26 1.707(9) .
W6 O34 2.331(8) .
W7 O9 1.930(9) .
W7 O13 1.941(10) .
W7 O18 1.887(9) .
W7 O29 1.899(10) .
W7 O30 1.711(9) .
W7 O39 2.366(8) .
W8 O2 1.888(9) .
W8 O3 1.875(9) .
W8 O11 1.968(8) .
W8 O14 2.352(9) .
W8 O15 1.959(10) .
W8 O38 1.708(9) .
W9 O5 1.963(9) .
W9 O19 1.902(10) .
W9 O25 1.877(9) .
W9 O29 1.936(10) .
W9 O35 1.699(9) .
W9 O39 2.365(8) .
W10 O9 1.866(9) .
W10 O14 2.322(9) .
W10 O15 1.908(9) .
W10 O16 1.952(9) .
W10 O24 1.941(10) .
W10 O42 1.699(10) .
W11 O7 1.948(9) .
W11 O11 1.871(8) .
W11 O13 1.880(10) .
W11 O25 1.964(9) .
W11 O28 1.730(9) .
W11 O39 2.336(8) .
W12 O3 1.965(10) .
W12 O14 2.349(8) .
W12 O16 1.883(10) .
W12 O20 1.937(9) .
W12 O21 1.878(9) .
W12 O37 1.685(10) .
Co1 N2 2.145(13) .
Co1 N4 2.148(13) .
Co1 N9 2.134(14) .
Co1 N11 2.137(12) .
Co1 N15 2.139(13) .
Co1 N18 2.158(12) .
Co2 O12 2.099(9) .
Co2 O31 2.135(9) .
Co2 O40 2.146(10) .
Co2 N5 2.083(12) .
Co2 N8 2.061(13) .
Co2 N10 2.093(13) .
Co3 Cl1 2.340(5) .
Co3 O27 2.158(10) .
Co3 O28 2.299(9) 1_665
Co3 N1 2.117(14) .
Co3 N6 2.115(12) .
Co3 N17 2.095(12) .
Si1 O14 1.639(9) .
Si1 O34 1.624(10) .
Si1 O36 1.632(9) .
Si1 O39 1.621(8) .
O28 Co3 2.299(9) 1_445
N1 N11 1.394(18) .
N1 C2 1.288(19) .
N2 N6 1.364(17) .
N2 C12 1.302(18) .
N3 C2 1.36(2) .
N3 C6 1.322(18) .
N4 N5 1.382(16) .
N4 C9 1.309(18) .
N5 C4 1.295(19) .
N6 C11 1.320(19) .
N7 C11 1.354(19) .
N7 C12 1.34(2) .
N8 N18 1.394(17) .
N8 C1 1.315(18) .
N9 N10 1.384(18) .
N9 C10 1.305(18) .
N10 C5 1.32(2) .
N11 C6 1.29(2) .
N12 C4 1.316(18) .
N12 C9 1.33(2) .
N13 C1 1.38(2) .
N13 C8 1.348(18) .
N14 C5 1.332(19) .
N14 C10 1.36(2) .
N15 N17 1.363(17) .
N15 C7 1.298(18) .
N16 C3 1.338(18) .
N16 C7 1.35(2) .
N17 C3 1.327(19) .
N18 C8 1.307(19) .
